data_2201000
loop_
_publ_author_name
'Ch\'erioux, Fr\'ed\'eric'
'Therrien, Bruno'
'Stoeckli-Evans, Helen'
'S\"uss-Fink, Georg'

_publ_section_title
;
 <i>N,N</i>'-Dicyclohexyl-<i>N</i>-(2-pyrazinoyl)urea
;
_journal_issue 1
_journal_name_full 'Acta Crystallographica Section E'
_journal_page_first o27
_journal_page_last o29
_journal_paper_doi 10.1107/S1600536801020839
_journal_volume 58
_journal_year 2002
_chemical_formula_iupac 'C18 H26 N4 O2'
_chemical_formula_moiety 'C18 H26 N4 O2'
_chemical_formula_sum 'C18 H26 N4 O2'
_chemical_formula_weight 330.43
_chemical_name_systematic
;
N,N'-dicyclohexyl-N-(2-pyrazinoyl)urea
;
_space_group_IT_number 19
_symmetry_cell_setting orthorhombic
_symmetry_space_group_name_Hall 'P 2ac 2ab'
_symmetry_space_group_name_H-M 'P 21 21 21'
_atom_sites_solution_hydrogens difmap
_atom_sites_solution_primary direct
_atom_sites_solution_secondary difmap
_audit_creation_method SHELXL-97
_cell_angle_alpha 90.00
_cell_angle_beta 90.00
_cell_angle_gamma 90.00
_cell_formula_units_Z 4
_cell_length_a 9.4745(8)
_cell_length_b 11.9101(7)
_cell_length_c 15.8212(10)
_cell_measurement_reflns_used 8000
_cell_measurement_temperature 153(2)
_cell_measurement_theta_max 26.0
_cell_measurement_theta_min 2.5
_cell_volume 1785.3(2)
_computing_cell_refinement 'CELL (Stoe & Cie, 2000)'
_computing_data_collection 'EXPOSE (Stoe & Cie, 2000)'
_computing_data_reduction 'INTEGRATE (Stoe & Cie, 2000)'
_computing_molecular_graphics 'PLATON99 (Spek, 1990)'
_computing_publication_material SHELXL97
_computing_structure_refinement 'SHELXL97 (Sheldrick, 1997)'
_computing_structure_solution 'SHELXS97 (Sheldrick, 1990)'
_diffrn_ambient_temperature 153(2)
_diffrn_detector_area_resol_mean 0.81\%A
_diffrn_measured_fraction_theta_full .991
_diffrn_measured_fraction_theta_max .991
_diffrn_measurement_device_type 'Stoe IPDS'
_diffrn_measurement_method '\f oscillation'
_diffrn_radiation_monochromator graphite
_diffrn_radiation_source 'fine-focus sealed tube'
_diffrn_radiation_type MoK\a
_diffrn_radiation_wavelength .71073
_diffrn_reflns_av_R_equivalents .039
_diffrn_reflns_av_sigmaI/netI .039
_diffrn_reflns_limit_h_max 11
_diffrn_reflns_limit_h_min -11
_diffrn_reflns_limit_k_max 14
_diffrn_reflns_limit_k_min -14
_diffrn_reflns_limit_l_max 19
_diffrn_reflns_limit_l_min -19
_diffrn_reflns_number 14006
_diffrn_reflns_theta_full 26.0
_diffrn_reflns_theta_max 26.0
_diffrn_reflns_theta_min 2.5
_diffrn_standards_decay_% 0
_diffrn_standards_interval_time 0
_diffrn_standards_number 0
_exptl_absorpt_coefficient_mu .08
_exptl_absorpt_correction_type none
_exptl_crystal_colour colourless
_exptl_crystal_density_diffrn 1.229
_exptl_crystal_density_method 'not measured'
_exptl_crystal_description block
_exptl_crystal_F_000 712
_exptl_crystal_size_max .50
_exptl_crystal_size_mid .40
_exptl_crystal_size_min .35
_refine_diff_density_max .13
_refine_diff_density_min -.13
_refine_ls_abs_structure_details 'Flack (1983)'
_refine_ls_abs_structure_Flack .8(9)
_refine_ls_extinction_coef .0134(14)
_refine_ls_extinction_expression Fc^*^=kFc[1+0.001xFc^2^\l^3^/sin(2\q)]^-1/4^
_refine_ls_extinction_method SHELXL97
_refine_ls_goodness_of_fit_ref .90
_refine_ls_hydrogen_treatment refall
_refine_ls_matrix_type full
_refine_ls_number_parameters 322
_refine_ls_number_reflns 3477
_refine_ls_number_restraints 0
_refine_ls_restrained_S_all .90
_refine_ls_R_factor_all .041
_refine_ls_R_factor_gt .028
_refine_ls_shift/su_max <0.001
_refine_ls_shift/su_mean .000
_refine_ls_structure_factor_coef Fsqd
_refine_ls_weighting_details 'calc w = 1/[\s^2^(Fo^2^)+(0.0337P)^2^] where P = (Fo^2^+2Fc^2^)/3'
_refine_ls_weighting_scheme calc
_refine_ls_wR_factor_gt .055
_refine_ls_wR_factor_ref .058
_reflns_number_gt 2753
_reflns_number_total 3477
_reflns_threshold_expression I>2\s(I'
_cod_data_source_file ya6080.cif
_cod_data_source_block I
_cod_depositor_comments
;
The following automatic conversions were performed:
'_geom_bond_publ_flag' value 'Yes' changed to 'yes' according to
'/home/saulius/struct/CIF-dictionaries/cif_core.dic' dictionary named
'cif_core.dic' version 2.4.1 from 2010-06-29 (8 times).

Automatic conversion script
Id: cif_fix_enum 1527 2010-12-29 10:47:43Z saulius 

The following automatic conversions were performed:

'_geom_bond_publ_flag' value 'Yes' changed to 'yes' according to
/home/saulius/struct/CIF-dictionaries/cif_core.dic dictionary named
'cif_core.dic' version 2.4.1 from 2010-06-29 (8
times).

'_geom_angle_publ_flag' value 'Yes' changed to 'yes'
according to /home/saulius/struct/CIF-dictionaries/cif_core.dic
dictionary named 'cif_core.dic' version 2.4.1 from 2010-06-29 (10
times).

Automatic conversion script
Id: cif_fix_values 1715 2011-07-08 13:25:40Z adriana 
;
_cod_database_code 2201000
_cod_database_fobs_code 2201000

loop_
_symmetry_equiv_pos_as_xyz
'x, y, z'
'-x+1/2, -y, z+1/2'
'x+1/2, -y+1/2, -z'
'-x, y+1/2, -z+1/2'

loop_
_atom_site_label
_atom_site_fract_x
_atom_site_fract_y
_atom_site_fract_z
_atom_site_U_iso_or_equiv
_atom_site_adp_type
_atom_site_calc_flag
_atom_site_refinement_flags
_atom_site_occupancy
_atom_site_disorder_assembly
_atom_site_disorder_group
_atom_site_type_symbol
N1 -.12365(15) 1.04710(11) .64837(8) .0440(3) Uani d . 1 . . N
N2 .07686(13) .87429(11) .66026(8) .0360(3) Uani d . 1 . . N
N3 -.04493(11) .67152(9) .57379(7) .0256(3) Uani d . 1 . . N
N4 -.05157(13) .79709(10) .46233(7) .0287(3) Uani d . 1 . . N
H4N -.1446(18) .7980(13) .4751(9) .037(4) Uiso d . 1 . . H
O1 -.17785(10) .69206(8) .69294(6) .0323(2) Uani d . 1 . . O
O2 .15069(9) .70008(8) .48796(6) .0314(2) Uani d . 1 . . O
C1 .10916(18) .98278(15) .67237(10) .0410(4) Uani d . 1 . . C
H1 .2078(17) 1.0009(14) .6858(10) .045(5) Uiso d . 1 . . H
C2 .0114(2) 1.06673(15) .66609(9) .0425(4) Uani d . 1 . . C
H2 .0373(18) 1.1429(16) .6745(11) .051(5) Uiso d . 1 . . H
C3 -.15860(16) .93919(13) .63910(9) .0346(3) Uani d . 1 . . C
H3 -.2577(16) .9185(12) .6257(10) .033(4) Uiso d . 1 . . H
C4 -.05965(15) .85401(11) .64453(8) .0278(3) Uani d . 1 . . C
C5 -.10154(13) .73230(11) .63833(9) .0257(3) Uani d . 1 . . C
C6 -.06060(15) .54705(11) .57213(9) .0292(3) Uani d . 1 . . C
H6 -.1376(17) .5309(14) .6117(11) .044(4) Uiso d . 1 . . H
C7 .07149(17) .48790(13) .60310(11) .0359(3) Uani d . 1 . . C
H7A .1494(16) .5102(14) .5660(10) .040(4) Uiso d . 1 . . H
H7B .0951(16) .5152(14) .6615(10) .041(4) Uiso d . 1 . . H
C8 .0495(2) .36082(13) .60406(11) .0426(4) Uani d . 1 . . C
H8A -.0241(17) .3432(13) .6449(10) .038(4) Uiso d . 1 . . H
H8B .1398(19) .3237(15) .6248(12) .058(5) Uiso d . 1 . . H
C9 .0048(2) .31828(14) .51738(11) .0455(4) Uani d . 1 . . C
H9A -.013(2) .2379(19) .5176(13) .072(6) Uiso d . 1 . . H
H9B .0844(19) .3341(14) .4790(12) .050(5) Uiso d . 1 . . H
C10 -.12585(19) .37844(13) .48638(11) .0420(4) Uani d . 1 . . C
H10A -.1516(17) .3531(14) .4297(11) .044(4) Uiso d . 1 . . H
H10B -.2078(18) .3610(13) .5228(11) .043(4) Uiso d . 1 . . H
C11 -.10444(17) .50623(12) .48511(10) .0351(3) Uani d . 1 . . C
H11A -.1969(19) .5475(14) .4677(11) .052(5) Uiso d . 1 . . H
H11B -.0254(18) .5278(14) .4461(10) .044(4) Uiso d . 1 . . H
C12 .02807(13) .72465(10) .50482(8) .0251(3) Uani d . 1 . . C
C13 .00045(16) .86535(12) .39215(9) .0308(3) Uani d . 1 . . C
H13 .0960(17) .8426(13) .3830(10) .038(4) Uiso d . 1 . . H
C14 -.08914(17) .84509(13) .31398(10) .0333(3) Uani d . 1 . . C
H14A -.1858(17) .8643(13) .3271(10) .037(4) Uiso d . 1 . . H
H14B -.0879(16) .7617(14) .3000(11) .043(4) Uiso d . 1 . . H
C15 -.03838(19) .91729(13) .24048(10) .0395(4) Uani d . 1 . . C
H15A .0616(18) .8943(14) .2252(10) .045(4) Uiso d . 1 . . H
H15B -.0989(16) .9050(13) .1933(11) .039(4) Uiso d . 1 . . H
C16 -.0367(2) 1.04086(13) .26391(10) .0424(4) Uani d . 1 . . C
H16A .0027(15) 1.0880(14) .2137(10) .040(4) Uiso d . 1 . . H
H16B -.131(2) 1.0662(15) .2765(11) .052(5) Uiso d . 1 . . H
C17 .0525(2) 1.06203(15) .34241(10) .0430(4) Uani d . 1 . . C
H17A .1518(19) 1.0441(14) .3286(10) .043(5) Uiso d . 1 . . H
H17B .0534(19) 1.1449(17) .3580(11) .056(5) Uiso d . 1 . . H
C18 .00298(18) .98971(14) .41614(10) .0363(4) Uani d . 1 . . C
H18A -.0946(17) 1.0082(14) .4343(10) .038(4) Uiso d . 1 . . H
H18B .0625(17) 1.0025(14) .4662(10) .044(4) Uiso d . 1 . . H

loop_
_atom_site_aniso_label
_atom_site_aniso_U_11
_atom_site_aniso_U_22
_atom_site_aniso_U_33
_atom_site_aniso_U_12
_atom_site_aniso_U_13
_atom_site_aniso_U_23
N1 .0591(9) .0307(7) .0421(8) .0022(6) -.0050(7) -.0075(6)
N2 .0334(7) .0382(8) .0363(7) -.0085(6) -.0022(5) -.0031(6)
N3 .0278(6) .0226(6) .0265(6) -.0006(5) .0027(5) .0020(5)
N4 .0233(6) .0324(6) .0305(6) .0029(5) .0041(5) .0083(5)
O1 .0352(5) .0345(5) .0273(5) -.0040(4) .0044(5) .0032(5)
O2 .0238(5) .0355(5) .0349(5) .0017(4) .0037(4) .0039(5)
C1 .0440(10) .0436(10) .0355(9) -.0160(8) -.0015(7) -.0042(7)
C2 .0634(12) .0336(9) .0305(8) -.0121(8) -.0016(8) -.0035(7)
C3 .0374(8) .0312(8) .0351(8) .0014(7) .0004(7) -.0050(7)
C4 .0312(7) .0295(7) .0226(7) -.0026(6) .0016(6) .0005(6)
C5 .0244(6) .0290(7) .0238(7) .0012(6) -.0023(6) .0022(6)
C6 .0308(7) .0256(8) .0313(7) -.0030(6) .0024(7) .0009(6)
C7 .0416(9) .0284(8) .0377(8) .0015(7) -.0051(7) .0021(7)
C8 .0556(10) .0275(8) .0449(9) .0055(8) -.0032(9) .0028(7)
C9 .0625(11) .0282(9) .0458(10) .0010(8) .0052(9) -.0042(8)
C10 .0536(10) .0354(9) .0369(9) -.0090(7) .0000(8) -.0050(8)
C11 .0388(8) .0304(8) .0361(8) -.0025(7) -.0052(7) .0000(7)
C12 .0251(7) .0240(7) .0261(7) -.0028(5) .0011(6) -.0009(6)
C13 .0263(7) .0348(8) .0312(7) .0031(6) .0049(6) .0089(7)
C14 .0428(9) .0271(8) .0299(8) .0037(7) .0022(7) -.0003(6)
C15 .0489(10) .0419(10) .0276(8) .0030(8) .0017(8) .0043(7)
C16 .0540(11) .0391(9) .0342(8) -.0055(8) -.0039(8) .0110(7)
C17 .0488(10) .0395(10) .0408(9) -.0117(9) -.0060(8) .0091(8)
C18 .0366(8) .0401(9) .0320(8) -.0080(7) -.0043(7) .0030(7)

loop_
_atom_type_symbol
_atom_type_description
_atom_type_scat_dispersion_real
_atom_type_scat_dispersion_imag
_atom_type_scat_source
C C .0033 .0016 'International Tables Vol C Tables 4.2.6.8 and 6.1.1.4'
H H .0000 .0000 'International Tables Vol C Tables 4.2.6.8 and 6.1.1.4'
N N .0061 .0033 'International Tables Vol C Tables 4.2.6.8 and 6.1.1.4'
O O .0106 .0060 'International Tables Vol C Tables 4.2.6.8 and 6.1.1.4'

loop_
_geom_angle_atom_site_label_1
_geom_angle_atom_site_label_2
_geom_angle_atom_site_label_3
_geom_angle
_geom_angle_publ_flag
C2 N1 C3 115.51(14) ?
C4 N2 C1 114.87(13) ?
C5 N3 C12 121.63(10) yes
C5 N3 C6 120.19(11) yes
C12 N3 C6 118.17(11) yes
C12 N4 C13 123.64(12) yes
C12 N4 H4N 116.7(10) ?
C13 N4 H4N 119.4(10) ?
N2 C1 C2 122.66(16) ?
N2 C1 H1 117.4(10) ?
C2 C1 H1 120.0(10) ?
N1 C2 C1 122.59(16) ?
N1 C2 H2 116.5(11) ?
C1 C2 H2 120.9(11) ?
N1 C3 C4 122.06(14) ?
N1 C3 H3 119.8(8) ?
C4 C3 H3 118.1(8) ?
N2 C4 C3 122.25(13) ?
N2 C4 C5 116.12(12) ?
C3 C4 C5 121.53(13) ?
O1 C5 N3 123.62(12) yes
O1 C5 C4 119.11(12) yes
N3 C5 C4 117.17(11) yes
N3 C6 C7 111.96(11) ?
N3 C6 C11 111.22(12) ?
C7 C6 C11 111.71(12) ?
N3 C6 H6 105.0(10) ?
C7 C6 H6 108.4(10) ?
C11 C6 H6 108.2(10) ?
C6 C7 C8 110.53(13) ?
C6 C7 H7A 107.6(9) ?
C8 C7 H7A 112.2(10) ?
C6 C7 H7B 109.3(9) ?
C8 C7 H7B 110.0(9) ?
H7A C7 H7A 107.2(13) ?
C9 C8 C7 111.02(14) ?
C9 C8 H8A 109.1(9) ?
C7 C8 H8A 108.5(9) ?
C9 C8 H8B 112.3(10) ?
C7 C8 H8B 108.6(10) ?
H8A C8 H8B 107.1(14) ?
C10 C9 C8 111.24(14) ?
C10 C9 H9A 109.0(12) ?
C8 C9 H9A 111.9(13) ?
C10 C9 H9B 109.6(10) ?
C8 C9 H9B 106.1(10) ?
H9A C9 H9B 108.9(16) ?
C9 C10 C11 111.45(14) ?
C9 C10 H10A 110.8(10) ?
C11 C10 H10A 109.1(10) ?
C9 C10 H10B 110.7(9) ?
C11 C10 H10B 108.7(9) ?
H10A C10 H10B 105.9(13) ?
C6 C11 C10 109.98(13) ?
C6 C11 H11A 108.6(9) ?
C10 C11 H11A 111.1(9) ?
C6 C11 H11B 105.8(9) ?
C10 C11 H11B 111.1(10) ?
H11A C11 H11B 110.1(13) ?
O2 C12 N4 125.62(12) yes
O2 C12 N3 121.00(11) yes
N4 C12 N3 113.35(11) yes
N4 C13 C14 109.98(12) ?
N4 C13 C18 110.81(12) ?
C14 C13 C18 111.39(12) ?
N4 C13 H13 106.1(10) ?
C14 C13 H13 111.2(10) ?
C18 C13 H13 107.3(9) ?
C13 C14 C15 110.80(13) ?
C13 C14 H14A 108.4(9) ?
C15 C14 H14A 109.2(9) ?
C13 C14 H14B 109.0(9) ?
C15 C14 H14B 112.4(9) ?
H14A C14 H14B 106.8(13) ?
C16 C15 C14 111.36(13) ?
C16 C15 H15A 108.0(9) ?
C14 C15 H15A 108.9(9) ?
C16 C15 H15B 110.3(10) ?
C14 C15 H15B 108.7(10) ?
H15A C15 H15B 109.5(13) ?
C15 C16 C17 111.44(14) ?
C15 C16 H16A 109.9(9) ?
C17 C16 H16A 109.5(8) ?
C15 C16 H16B 110.0(11) ?
C17 C16 H16B 107.2(10) ?
H16A C16 H16B 108.7(13) ?
C16 C17 C18 111.09(13) ?
C16 C17 H17A 108.2(9) ?
C18 C17 H17A 109.9(9) ?
C16 C17 H17B 111.3(10) ?
C18 C17 H17B 111.4(10) ?
H17A C17 H17B 104.7(14) ?
C17 C18 C13 111.24(13) ?
C17 C18 H18A 112.5(9) ?
C13 C18 H18A 105.8(9) ?
C17 C18 H18B 110.6(9) ?
C13 C18 H18B 111.0(10) ?
H18A C18 H18B 105.5(13) ?

loop_
_geom_bond_atom_site_label_1
_geom_bond_atom_site_label_2
_geom_bond_site_symmetry_2
_geom_bond_distance
_geom_bond_publ_flag
N1 C2 . 1.330(2) ?
N1 C3 . 1.335(2) ?
N2 C4 . 1.3390(19) ?
N2 C1 . 1.342(2) ?
N3 C5 . 1.3617(17) yes
N3 C6 . 1.4902(17) yes
N3 C12 . 1.4386(16) yes
N4 C12 . 1.3287(17) yes
N4 C13 . 1.4618(18) yes
N4 H4N . .905(17) ?
O1 C5 . 1.2243(16) yes
O2 C12 . 1.2274(15) yes
C1 C2 . 1.367(3) ?
C1 H1 . .983(16) ?
C2 H2 . .950(19) ?
C3 C4 . 1.384(2) ?
C3 H3 . .993(15) ?
C4 C5 . 1.5061(19) yes
C6 C7 . 1.517(2) ?
C6 C11 . 1.518(2) ?
C6 H6 . .980(17) ?
C7 C8 . 1.528(2) ?
C7 H7A . .979(17) ?
C7 H7B . 1.004(16) ?
C8 C9 . 1.522(2) ?
C8 H8A . .974(17) ?
C8 H8B . 1.017(19) ?
C9 C10 . 1.512(3) ?
C9 H9A . .97(2) ?
C9 H9B . .986(19) ?
C10 C11 . 1.536(2) ?
C10 H10A . .977(17) ?
C10 H10B . .989(18) ?
C11 H11A . 1.041(18) ?
C11 H11B . 1.004(17) ?
C13 C14 . 1.519(2) ?
C13 C18 . 1.529(2) ?
C13 H13 . .956(17) ?
C14 C15 . 1.524(2) ?
C14 H14A . .966(16) ?
C14 H14B . 1.018(17) ?
C15 C16 . 1.518(2) ?
C15 H15A . 1.015(17) ?
C15 H15B . .953(17) ?
C16 C17 . 1.523(2) ?
C16 H16A . 1.043(16) ?
C16 H16B . .967(18) ?
C17 C18 . 1.524(2) ?
C17 H17A . .989(17) ?
C17 H17B . 1.017(19) ?
C18 H18A . .993(16) ?
C18 H18B . .984(17) ?

loop_
_geom_hbond_atom_site_label_D
_geom_hbond_atom_site_label_H
_geom_hbond_atom_site_label_A
_geom_hbond_site_symmetry_A
_geom_hbond_distance_DH
_geom_hbond_distance_HA
_geom_hbond_distance_DA
_geom_hbond_angle_DHA
N4 H4N O2 3_466 .905(17) 2.025(17) 2.9287(15) 176.1(14)

loop_
_geom_torsion_atom_site_label_1
_geom_torsion_atom_site_label_2
_geom_torsion_atom_site_label_3
_geom_torsion_atom_site_label_4
_geom_torsion
C4 N2 C1 C2 -2.3(2)
C3 N1 C2 C1 1.6(2)
N2 C1 C2 N1 .7(3)
C2 N1 C3 C4 -2.3(2)
C1 N2 C4 C3 1.6(2)
C1 N2 C4 C5 -174.76(13)
N1 C3 C4 N2 .7(2)
N1 C3 C4 C5 176.86(13)
C12 N3 C5 O1 171.40(12)
C6 N3 C5 O1 -7.11(19)
C12 N3 C5 C4 -12.32(18)
C6 N3 C5 C4 169.17(11)
N2 C4 C5 O1 112.14(14)
C3 C4 C5 O1 -64.25(19)
N2 C4 C5 N3 -64.31(17)
C3 C4 C5 N3 119.29(14)
C5 N3 C6 C7 -100.16(14)
C12 N3 C6 C7 81.28(15)
C5 N3 C6 C11 134.08(13)
C12 N3 C6 C11 -44.48(16)
N3 C6 C7 C8 177.62(13)
C11 C6 C7 C8 -56.89(18)
C6 C7 C8 C9 55.8(2)
C7 C8 C9 C10 -55.6(2)
C8 C9 C10 C11 55.8(2)
N3 C6 C11 C10 -177.59(12)
C7 C6 C11 C10 56.51(18)
C9 C10 C11 C6 -55.82(19)
C13 N4 C12 O2 -5.0(2)
C13 N4 C12 N3 177.08(12)
C5 N3 C12 O2 122.52(13)
C6 N3 C12 O2 -58.94(17)
C5 N3 C12 N4 -59.46(16)
C6 N3 C12 N4 119.08(13)
C12 N4 C13 C14 123.92(14)
C12 N4 C13 C18 -112.48(15)
N4 C13 C14 C15 178.88(12)
C18 C13 C14 C15 55.62(17)
C13 C14 C15 C16 -55.91(19)
C14 C15 C16 C17 55.8(2)
C15 C16 C17 C18 -55.2(2)
C16 C17 C18 C13 54.8(2)
N4 C13 C18 C17 -178.13(13)
C14 C13 C18 C17 -55.35(18)

loop_
_cod_related_entry_id
_cod_related_entry_database
_cod_related_entry_code
1 ChemSpider 21132543
